data_7019532
loop_
_publ_author_name
'B\'eziau, Antoine'
'Baudron, St\'ephane A'
'Hosseini, Mir Wais'

_publ_section_title
;
 Heterometallic coordination polymers incorporating dipyrrin based
 heteroleptic copper and cobalt complexes: to Ag-\p or not?
;
_journal_issue 24
_journal_name_full 'Dalton transactions (Cambridge, England : 2003)'
_journal_page_first 7227
_journal_page_last 7234
_journal_paper_doi 10.1039/c2dt30549f
_journal_volume 41
_journal_year 2012
_chemical_formula_moiety 'C41 H29 Co N8 O2, 0.65(C5 H12), 1.35(C H Cl3), H2 O '
_chemical_formula_sum 'C45.6 H40.14 Cl4.05 Co N8 O3'
_chemical_formula_weight 950.76
_chemical_name_systematic
;
?
;
_space_group_IT_number 14
_symmetry_cell_setting monoclinic
_symmetry_space_group_name_Hall '-P 2ybc'
_symmetry_space_group_name_H-M 'P 1 21/c 1'
_atom_sites_solution_hydrogens geom
_atom_sites_solution_primary direct
_atom_sites_solution_secondary difmap
_audit_creation_method SHELXL-97
_cell_angle_alpha 90.00
_cell_angle_beta 108.1510(10)
_cell_angle_gamma 90.00
_cell_formula_units_Z 4
_cell_length_a 17.2041(5)
_cell_length_b 13.8215(4)
_cell_length_c 19.8539(6)
_cell_measurement_reflns_used 9974
_cell_measurement_temperature 173(2)
_cell_measurement_theta_max 27.52
_cell_measurement_theta_min 2.59
_cell_volume 4486.1(2)
_computing_cell_refinement 'Bruker SAINT'
_computing_data_collection 'Bruker APEX2'
_computing_data_reduction 'Bruker SAINT'
_computing_molecular_graphics 'Bruker SHELXTL'
_computing_publication_material 'Bruker SHELXTL'
_computing_structure_refinement 'SHELXL-97 (Sheldrick, 2008)'
_computing_structure_solution 'SHELXS-97 (Sheldrick, 2008)'
_diffrn_ambient_temperature 173(2)
_diffrn_measured_fraction_theta_full 0.962
_diffrn_measured_fraction_theta_max 0.962
_diffrn_measurement_device_type 'Bruker APEX-II CCD'
_diffrn_measurement_method '\f and \w scans'
_diffrn_radiation_monochromator graphite
_diffrn_radiation_source 'fine-focus sealed tube'
_diffrn_radiation_type MoK\a
_diffrn_radiation_wavelength 0.71073
_diffrn_reflns_av_R_equivalents 0.0221
_diffrn_reflns_av_sigmaI/netI 0.0339
_diffrn_reflns_limit_h_max 15
_diffrn_reflns_limit_h_min -22
_diffrn_reflns_limit_k_max 12
_diffrn_reflns_limit_k_min -17
_diffrn_reflns_limit_l_max 25
_diffrn_reflns_limit_l_min -16
_diffrn_reflns_number 26044
_diffrn_reflns_theta_full 27.53
_diffrn_reflns_theta_max 27.53
_diffrn_reflns_theta_min 1.83
_exptl_absorpt_coefficient_mu 0.674
_exptl_absorpt_correction_T_max 0.9933
_exptl_absorpt_correction_T_min 0.9359
_exptl_absorpt_correction_type multi-scan
_exptl_absorpt_process_details sadabs
_exptl_crystal_colour dark-red
_exptl_crystal_density_diffrn 1.408
_exptl_crystal_density_meas ?
_exptl_crystal_density_method 'not measured'
_exptl_crystal_description plate
_exptl_crystal_F_000 1958.4
_exptl_crystal_size_max 0.10
_exptl_crystal_size_mid 0.04
_exptl_crystal_size_min 0.01
_refine_diff_density_max 1.384
_refine_diff_density_min -0.898
_refine_diff_density_rms 0.071
_refine_ls_extinction_method none
_refine_ls_goodness_of_fit_ref 1.070
_refine_ls_hydrogen_treatment mixed
_refine_ls_matrix_type full
_refine_ls_number_parameters 605
_refine_ls_number_reflns 9942
_refine_ls_number_restraints 13
_refine_ls_restrained_S_all 1.072
_refine_ls_R_factor_all 0.0713
_refine_ls_R_factor_gt 0.0618
_refine_ls_shift/su_max 0.001
_refine_ls_shift/su_mean 0.000
_refine_ls_structure_factor_coef Fsqd
_refine_ls_weighting_details 'calc w=1/[\s^2^(Fo^2^)+(0.0544P)^2^+8.1259P] where P=(Fo^2^+2Fc^2^)/3'
_refine_ls_weighting_scheme calc
_refine_ls_wR_factor_gt 0.1479
_refine_ls_wR_factor_ref 0.1568
_reflns_number_gt 8627
_reflns_number_total 9942
_reflns_threshold_expression >2sigma(I)
_cod_data_source_file c2dt30549f.txt
_cod_data_source_block compound2
_cod_depositor_comments
;
The following automatic conversions were performed:

'_symmetry_cell_setting' value 'Monoclinic' changed to 'monoclinic'
according to /home/saulius/struct/CIF-dictionaries/cif_core.dic
dictionary named 'cif_core.dic' version 2.4.1 from 2010-06-29.

Automatic conversion script
Id: cif_fix_values 1891 2012-01-12 08:04:46Z andrius 

The following automatic conversions were performed:

'_exptl_crystal_density_meas' value 'not measured' was changed to '?'
- the value is perceived as not measured.

Automatic conversion script
Id: cif_fix_values 3008 2015-01-20 13:52:24Z robertas 
;
_cod_original_sg_symbol_H-M 'P2(1)/c '
_cod_original_formula_sum 'C45.60 H40.14 Cl4.05 Co N8 O3'
_cod_database_code 7019532

loop_
_symmetry_equiv_pos_as_xyz
'x, y, z'
'-x, y+1/2, -z+1/2'
'-x, -y, -z'
'x, -y-1/2, z-1/2'

loop_
_atom_site_label
_atom_site_type_symbol
_atom_site_fract_x
_atom_site_fract_y
_atom_site_fract_z
_atom_site_U_iso_or_equiv
_atom_site_adp_type
_atom_site_occupancy
_atom_site_symmetry_multiplicity
_atom_site_calc_flag
_atom_site_refinement_flags
_atom_site_disorder_assembly
_atom_site_disorder_group
C1 C 0.0993(2) 0.4619(2) 0.45934(16) 0.0344(6) Uani 1 1 d . A 1
H1 H 0.0511 0.4975 0.4487 0.041 Uiso 1 1 calc R A 1
C2 C 0.1783(2) 0.5017(2) 0.48546(18) 0.0413(7) Uani 1 1 d . A 1
H2 H 0.1912 0.5667 0.4948 0.050 Uiso 1 1 calc R A 1
C3 C 0.2324(2) 0.4270(2) 0.49454(17) 0.0360(7) Uani 1 1 d . A 1
H3 H 0.2891 0.4314 0.5115 0.043 Uiso 1 1 calc R A 1
C4 C 0.18555(17) 0.3414(2) 0.47322(15) 0.0284(6) Uani 1 1 d . A 1
C5 C 0.21405(17) 0.2469(2) 0.47557(15) 0.0273(6) Uani 1 1 d . A 1
C6 C 0.16417(16) 0.1657(2) 0.45661(14) 0.0256(5) Uani 1 1 d . A 1
C7 C 0.18693(18) 0.0667(2) 0.46696(16) 0.0311(6) Uani 1 1 d . A 1
H7 H 0.2399 0.0425 0.4837 0.037 Uiso 1 1 calc R A 1
C8 C 0.11610(19) 0.0134(2) 0.44771(16) 0.0327(6) Uani 1 1 d . A 1
H8 H 0.1118 -0.0536 0.4493 0.039 Uiso 1 1 calc R A 1
C9 C 0.05140(18) 0.0799(2) 0.42508(15) 0.0281(6) Uani 1 1 d . A 1
H9 H -0.0036 0.0630 0.4093 0.034 Uiso 1 1 calc R A 1
C10 C 0.30464(17) 0.2322(2) 0.50401(17) 0.0313(6) Uani 1 1 d . A 1
C11 C 0.3554(2) 0.2530(3) 0.46386(19) 0.0396(7) Uani 1 1 d . A 1
H11 H 0.3338 0.2765 0.4179 0.047 Uiso 1 1 calc R A 1
C12 C 0.4383(2) 0.2383(3) 0.4930(2) 0.0505(9) Uani 1 1 d . A 1
H12 H 0.4714 0.2520 0.4651 0.061 Uiso 1 1 calc R A 1
C13 C 0.4245(2) 0.1859(4) 0.5967(3) 0.0681(13) Uani 1 1 d . A 1
H13 H 0.4479 0.1631 0.6427 0.082 Uiso 1 1 calc R A 1
C14 C 0.3402(2) 0.1974(3) 0.5717(2) 0.0525(10) Uani 1 1 d . A 1
H14 H 0.3082 0.1818 0.6002 0.063 Uiso 1 1 calc R A 1
C15 C -0.06784(19) 0.1737(2) 0.26893(15) 0.0322(6) Uani 1 1 d . A 1
H15 H -0.0220 0.1733 0.2535 0.039 Uiso 1 1 calc R A 1
C16 C -0.1456(2) 0.1370(2) 0.22961(17) 0.0387(7) Uani 1 1 d . A 1
H16 H -0.1595 0.1081 0.1851 0.046 Uiso 1 1 calc R A 1
C17 C -0.1961(2) 0.1523(2) 0.26979(17) 0.0383(7) Uani 1 1 d . A 1
H17 H -0.2513 0.1367 0.2574 0.046 Uiso 1 1 calc R A 1
C18 C -0.14840(17) 0.1965(2) 0.33408(16) 0.0301(6) Uani 1 1 d . A 1
C19 C -0.17071(17) 0.2181(2) 0.39406(16) 0.0296(6) Uani 1 1 d . A 1
C20 C -0.11638(17) 0.2492(2) 0.45854(15) 0.0284(6) Uani 1 1 d . A 1
C21 C -0.1308(2) 0.2566(2) 0.52509(17) 0.0348(7) Uani 1 1 d . A 1
H21 H -0.1804 0.2463 0.5335 0.042 Uiso 1 1 calc R A 1
C22 C -0.0586(2) 0.2814(2) 0.57437(17) 0.0385(7) Uani 1 1 d . A 1
H22 H -0.0495 0.2910 0.6226 0.046 Uiso 1 1 calc R A 1
C23 C -0.00002(19) 0.2897(2) 0.53790(15) 0.0327(6) Uani 1 1 d . A 1
H23 H 0.0546 0.3061 0.5589 0.039 Uiso 1 1 calc R A 1
C24 C -0.25845(18) 0.2061(2) 0.38956(17) 0.0347(7) Uani 1 1 d . A 1
C25 C -0.2937(2) 0.1175(3) 0.3924(2) 0.0533(10) Uani 1 1 d . A 1
H25 H -0.2628 0.0611 0.3979 0.064 Uiso 1 1 calc R A 1
C26 C -0.3756(2) 0.1135(3) 0.3871(3) 0.0646(12) Uani 1 1 d . A 1
H26 H -0.3978 0.0530 0.3905 0.077 Uiso 1 1 calc R A 1
C27 C -0.3895(2) 0.2735(3) 0.3775(3) 0.0766(16) Uani 1 1 d . A 1
H27 H -0.4218 0.3286 0.3726 0.092 Uiso 1 1 calc R A 1
C28 C -0.3076(2) 0.2860(3) 0.3840(3) 0.0625(12) Uani 1 1 d . A 1
H28 H -0.2861 0.3478 0.3846 0.075 Uiso 1 1 calc R A 1
C29 C 0.2467(2) 0.3883(3) 0.2315(2) 0.0445(8) Uani 1 1 d . A 1
H29 H 0.3027 0.3890 0.2548 0.053 Uiso 1 1 calc R A 1
C30 C 0.19468(19) 0.3742(2) 0.27193(18) 0.0371(7) Uani 1 1 d . A 1
H30 H 0.2155 0.3639 0.3205 0.044 Uiso 1 1 calc R A 1
C31 C 0.11126(17) 0.3759(2) 0.23810(15) 0.0266(6) Uani 1 1 d . A 1
C32 C 0.08350(19) 0.3900(2) 0.16545(16) 0.0333(6) Uani 1 1 d . A 1
H32 H 0.0278 0.3919 0.1411 0.040 Uiso 1 1 calc R A 1
C33 C 0.1406(2) 0.4011(3) 0.12988(18) 0.0427(8) Uani 1 1 d . A 1
H33 H 0.1216 0.4091 0.0810 0.051 Uiso 1 1 calc R A 1
C34 C 0.05332(16) 0.3662(2) 0.28002(14) 0.0249(5) Uani 1 1 d . A 1
C35 C -0.01141(18) 0.4314(2) 0.26707(16) 0.0307(6) Uani 1 1 d . A 1
H35 H -0.0214 0.4711 0.2274 0.037 Uiso 1 1 calc R A 1
C36 C -0.06209(16) 0.4413(2) 0.30915(15) 0.0259(5) Uani 1 1 d . A 1
C37 C -0.12900(17) 0.5153(2) 0.29162(15) 0.0275(6) Uani 1 1 d . A 1
C38 C -0.1696(2) 0.5356(3) 0.34012(17) 0.0393(7) Uani 1 1 d . A 1
H38 H -0.1540 0.5057 0.3843 0.047 Uiso 1 1 calc R A 1
C39 C -0.2337(2) 0.6009(3) 0.32213(19) 0.0459(8) Uani 1 1 d . A 1
H39 H -0.2607 0.6130 0.3552 0.055 Uiso 1 1 calc R A 1
C40 C -0.2193(2) 0.6278(3) 0.2146(2) 0.0449(8) Uani 1 1 d . A 1
H40 H -0.2361 0.6591 0.1709 0.054 Uiso 1 1 calc R A 1
C41 C -0.1544(2) 0.5635(2) 0.22747(17) 0.0376(7) Uani 1 1 d . A 1
H41 H -0.1283 0.5531 0.1935 0.045 Uiso 1 1 calc R A 1
N1 N 0.10272(14) 0.36601(17) 0.45188(12) 0.0271(5) Uani 1 1 d . A 1
N2 N 0.07931(13) 0.17055(16) 0.42919(12) 0.0238(4) Uani 1 1 d . A 1
N3 N 0.47386(18) 0.2059(3) 0.5582(2) 0.0593(9) Uani 1 1 d . A 1
N4 N -0.06922(14) 0.20901(17) 0.33108(12) 0.0274(5) Uani 1 1 d . A 1
N5 N -0.03440(14) 0.27060(17) 0.46889(12) 0.0270(5) Uani 1 1 d . A 1
N6 N -0.42484(19) 0.1890(3) 0.3777(2) 0.0615(9) Uani 1 1 d . A 1
N7 N 0.22128(18) 0.4009(2) 0.16173(17) 0.0447(7) Uani 1 1 d . A 1
N8 N -0.25905(17) 0.6474(2) 0.26036(16) 0.0435(7) Uani 1 1 d . A 1
O1 O 0.06993(12) 0.29858(14) 0.32620(10) 0.0264(4) Uani 1 1 d . A 1
O2 O -0.05504(12) 0.39293(14) 0.36539(10) 0.0277(4) Uani 1 1 d . A 1
Co1 Co 0.01556(2) 0.28398(3) 0.396173(19) 0.02348(11) Uani 1 1 d . A 1
C42 C 0.6410(2) 0.3922(3) 0.1237(2) 0.0569(10) Uani 1 1 d . B 1
H42 H 0.6002 0.3452 0.0975 0.068 Uiso 1 1 calc R B 1
Cl1 Cl 0.6546(2) 0.3790(4) 0.21470(17) 0.0976(10) Uani 0.713(13) 1 d P B 1
Cl2 Cl 0.7352(2) 0.3643(3) 0.1114(2) 0.0884(11) Uani 0.713(13) 1 d P B 1
Cl3 Cl 0.6082(4) 0.5068(3) 0.0932(5) 0.120(2) Uani 0.713(13) 1 d P B 1
Cl1B Cl 0.6246(12) 0.4351(18) 0.2001(7) 0.147(7) Uani 0.287(13) 1 d P B 2
Cl2B Cl 0.7345(6) 0.3573(10) 0.1379(14) 0.180(7) Uani 0.287(13) 1 d P B 2
Cl3B Cl 0.6126(9) 0.4967(12) 0.0717(13) 0.146(7) Uani 0.287(13) 1 d P B 2
O3 O 0.40688(17) 0.2602(2) 0.3110(2) 0.0666(9) Uani 1 1 d D . .
C43 C 0.4426(13) 0.4803(17) 0.3597(11) 0.226(3) Uani 0.351(6) 1 d PD C 1
H43 H 0.4266 0.4127 0.3483 0.272 Uiso 0.351(6) 1 calc PR C 1
Cl4 Cl 0.3820(7) 0.5549(11) 0.3922(8) 0.226(3) Uani 0.351(6) 1 d PD C 1
Cl5 Cl 0.5342(6) 0.5062(8) 0.4202(6) 0.226(3) Uani 0.351(6) 1 d PD C 1
Cl6 Cl 0.4501(4) 0.5579(5) 0.2934(4) 0.226(3) Uani 0.351(6) 1 d PD C 1
C44 C 0.3628(8) 0.6120(8) 0.4404(8) 0.142(6) Uani 0.649(6) 1 d PD C 2
H44A H 0.4168 0.6186 0.4735 0.214 Uiso 0.649(6) 1 calc PR C 2
H44B H 0.3250 0.5965 0.4656 0.214 Uiso 0.649(6) 1 calc PR C 2
H44C H 0.3468 0.6717 0.4152 0.214 Uiso 0.649(6) 1 calc PR C 2
C45 C 0.3625(4) 0.5317(6) 0.3882(4) 0.0541(17) Uani 0.649(6) 1 d PD C 2
H45A H 0.3160 0.5381 0.3457 0.065 Uiso 0.649(6) 1 calc PR C 2
H45B H 0.3603 0.4688 0.4092 0.065 Uiso 0.649(6) 1 calc PR C 2
C46 C 0.4444(9) 0.5446(19) 0.3710(9) 0.248(13) Uani 0.649(6) 1 d PD C 2
H46A H 0.4778 0.4888 0.3910 0.298 Uiso 0.649(6) 1 calc PR C 2
H46B H 0.4714 0.6003 0.3980 0.298 Uiso 0.649(6) 1 calc PR C 2
C47 C 0.4501(4) 0.5579(5) 0.2934(4) 0.226(3) Uani 0.649(6) 1 d PD C 2
H47A H 0.4235 0.5059 0.2617 0.272 Uiso 0.649(6) 1 calc PR C 2
H47B H 0.4292 0.6200 0.2728 0.272 Uiso 0.649(6) 1 calc PR C 2
C48 C 0.5449(7) 0.5519(10) 0.3152(9) 0.167(7) Uani 0.649(6) 1 d PD C 2
H48A H 0.5661 0.6106 0.3019 0.251 Uiso 0.649(6) 1 calc PR C 2
H48B H 0.5605 0.4981 0.2918 0.251 Uiso 0.649(6) 1 calc PR C 2
H48C H 0.5668 0.5434 0.3656 0.251 Uiso 0.649(6) 1 calc PR C 2
H3A H 0.3666(15) 0.227(2) 0.2843(18) 0.049 Uiso 1 1 d D D 2
H3B H 0.4523(14) 0.232(2) 0.3332(18) 0.049 Uiso 1 1 d D E 2

loop_
_atom_site_aniso_label
_atom_site_aniso_U_11
_atom_site_aniso_U_22
_atom_site_aniso_U_33
_atom_site_aniso_U_23
_atom_site_aniso_U_13
_atom_site_aniso_U_12
C1 0.0365(16) 0.0299(15) 0.0354(15) -0.0031(12) 0.0091(13) 0.0061(12)
C2 0.0469(19) 0.0282(15) 0.0455(18) -0.0069(13) 0.0094(15) -0.0009(13)
C3 0.0327(16) 0.0351(16) 0.0376(16) -0.0034(13) 0.0072(13) -0.0030(12)
C4 0.0271(14) 0.0314(14) 0.0268(13) 0.0003(11) 0.0085(11) 0.0007(11)
C5 0.0249(13) 0.0317(14) 0.0271(13) 0.0032(11) 0.0108(11) 0.0026(11)
C6 0.0248(13) 0.0282(13) 0.0256(13) 0.0050(11) 0.0105(11) 0.0066(10)
C7 0.0317(15) 0.0294(14) 0.0339(15) 0.0032(12) 0.0126(12) 0.0073(11)
C8 0.0377(16) 0.0252(14) 0.0361(15) 0.0015(12) 0.0130(13) 0.0045(12)
C9 0.0276(14) 0.0280(13) 0.0280(13) 0.0009(11) 0.0076(11) -0.0008(11)
C10 0.0237(14) 0.0315(15) 0.0390(16) 0.0038(12) 0.0104(12) 0.0024(11)
C11 0.0337(16) 0.0455(18) 0.0429(18) 0.0016(15) 0.0167(14) -0.0003(14)
C12 0.0293(17) 0.062(2) 0.064(2) 0.001(2) 0.0211(17) -0.0014(16)
C13 0.033(2) 0.095(3) 0.069(3) 0.042(3) 0.0049(19) 0.008(2)
C14 0.0299(17) 0.075(3) 0.051(2) 0.028(2) 0.0105(16) 0.0026(17)
C15 0.0348(16) 0.0357(15) 0.0276(14) -0.0021(12) 0.0123(12) 0.0006(12)
C16 0.0408(18) 0.0425(18) 0.0301(15) -0.0057(13) 0.0074(13) -0.0046(14)
C17 0.0291(15) 0.0459(18) 0.0368(16) 0.0002(14) 0.0058(13) -0.0021(13)
C18 0.0255(14) 0.0320(14) 0.0331(15) 0.0030(12) 0.0096(12) 0.0025(11)
C19 0.0276(14) 0.0263(13) 0.0378(15) 0.0051(12) 0.0146(12) 0.0052(11)
C20 0.0294(14) 0.0271(13) 0.0328(14) 0.0061(11) 0.0157(12) 0.0072(11)
C21 0.0411(17) 0.0330(15) 0.0376(16) 0.0089(13) 0.0230(14) 0.0118(13)
C22 0.0464(19) 0.0463(18) 0.0280(15) 0.0056(13) 0.0191(14) 0.0152(15)
C23 0.0327(15) 0.0392(16) 0.0252(13) 0.0005(12) 0.0074(12) 0.0081(12)
C24 0.0271(15) 0.0374(16) 0.0419(17) -0.0011(13) 0.0141(13) 0.0036(12)
C25 0.0406(19) 0.0418(19) 0.086(3) 0.0161(19) 0.031(2) 0.0050(15)
C26 0.044(2) 0.058(2) 0.101(4) 0.011(2) 0.036(2) -0.0058(19)
C27 0.032(2) 0.058(3) 0.141(5) -0.001(3) 0.029(3) 0.0124(18)
C28 0.037(2) 0.039(2) 0.112(4) -0.003(2) 0.024(2) 0.0030(15)
C29 0.0325(17) 0.048(2) 0.059(2) 0.0020(17) 0.0227(16) 0.0023(14)
C30 0.0314(16) 0.0445(18) 0.0370(16) 0.0042(14) 0.0133(13) 0.0033(13)
C31 0.0287(14) 0.0251(13) 0.0300(14) 0.0007(11) 0.0149(12) 0.0022(10)
C32 0.0332(15) 0.0375(16) 0.0319(15) 0.0008(12) 0.0139(13) 0.0004(12)
C33 0.051(2) 0.0488(19) 0.0365(17) 0.0030(15) 0.0261(16) 0.0007(16)
C34 0.0257(13) 0.0272(13) 0.0235(12) 0.0000(10) 0.0101(11) 0.0013(10)
C35 0.0310(15) 0.0339(15) 0.0298(14) 0.0081(12) 0.0132(12) 0.0072(12)
C36 0.0239(13) 0.0265(13) 0.0271(13) 0.0011(11) 0.0075(11) 0.0022(10)
C37 0.0244(13) 0.0281(13) 0.0299(14) 0.0011(11) 0.0082(11) 0.0023(11)
C38 0.0356(16) 0.0488(19) 0.0345(16) 0.0052(14) 0.0124(13) 0.0160(14)
C39 0.0409(18) 0.058(2) 0.0423(18) 0.0006(16) 0.0178(15) 0.0186(16)
C40 0.0412(18) 0.0472(19) 0.0482(19) 0.0177(16) 0.0166(16) 0.0171(15)
C41 0.0373(17) 0.0410(17) 0.0384(17) 0.0119(14) 0.0174(14) 0.0128(13)
N1 0.0287(12) 0.0267(11) 0.0272(11) 0.0001(9) 0.0107(10) 0.0046(9)
N2 0.0236(11) 0.0245(11) 0.0234(11) 0.0010(9) 0.0076(9) 0.0031(9)
N3 0.0278(15) 0.070(2) 0.078(2) 0.0185(19) 0.0135(16) 0.0048(14)
N4 0.0239(11) 0.0327(12) 0.0264(11) 0.0024(10) 0.0089(9) 0.0035(9)
N5 0.0281(12) 0.0296(12) 0.0248(11) 0.0023(9) 0.0104(10) 0.0063(9)
N6 0.0332(16) 0.063(2) 0.094(3) -0.009(2) 0.0278(18) -0.0036(15)
N7 0.0453(17) 0.0451(16) 0.0565(18) 0.0026(14) 0.0343(15) 0.0006(13)
N8 0.0343(15) 0.0446(16) 0.0509(17) 0.0055(13) 0.0122(13) 0.0139(12)
O1 0.0262(10) 0.0293(10) 0.0256(9) 0.0039(8) 0.0109(8) 0.0065(8)
O2 0.0280(10) 0.0306(10) 0.0265(9) 0.0039(8) 0.0116(8) 0.0073(8)
Co1 0.0234(2) 0.02542(19) 0.02294(19) 0.00168(14) 0.00917(15) 0.00433(14)
C42 0.045(2) 0.060(2) 0.065(3) -0.005(2) 0.0165(19) -0.0143(18)
Cl1 0.112(2) 0.123(3) 0.0639(13) -0.0072(15) 0.0360(13) 0.001(2)
Cl2 0.0784(19) 0.0697(15) 0.147(3) -0.0193(14) 0.078(2) -0.0162(12)
Cl3 0.092(3) 0.0524(16) 0.181(5) 0.005(2) -0.007(2) 0.0047(15)
Cl1B 0.147(11) 0.203(16) 0.106(7) -0.061(8) 0.060(7) -0.109(11)
Cl2B 0.049(5) 0.134(8) 0.290(17) -0.004(10) -0.046(6) -0.002(4)
Cl3B 0.056(5) 0.144(11) 0.236(17) 0.102(11) 0.040(8) -0.006(6)
O3 0.0329(14) 0.0575(18) 0.096(2) -0.0107(17) 0.0010(15) -0.0080(13)
C43 0.183(5) 0.214(6) 0.257(7) -0.005(4) 0.033(4) -0.059(4)
Cl4 0.183(5) 0.214(6) 0.257(7) -0.005(4) 0.033(4) -0.059(4)
Cl5 0.183(5) 0.214(6) 0.257(7) -0.005(4) 0.033(4) -0.059(4)
Cl6 0.183(5) 0.214(6) 0.257(7) -0.005(4) 0.033(4) -0.059(4)
C44 0.125(10) 0.098(8) 0.239(17) -0.050(9) 0.106(11) -0.037(7)
C45 0.038(3) 0.069(4) 0.052(3) -0.011(3) 0.009(3) -0.014(3)
C46 0.124(13) 0.48(4) 0.168(16) -0.08(2) 0.078(12) -0.126(18)
C47 0.183(5) 0.214(6) 0.257(7) -0.005(4) 0.033(4) -0.059(4)
C48 0.134(11) 0.145(12) 0.28(2) 0.016(12) 0.141(13) 0.012(9)

loop_
_atom_type_symbol
_atom_type_description
_atom_type_scat_dispersion_real
_atom_type_scat_dispersion_imag
_atom_type_scat_source
C C 0.0033 0.0016 'International Tables Vol C Tables 4.2.6.8 and 6.1.1.4'
H H 0.0000 0.0000 'International Tables Vol C Tables 4.2.6.8 and 6.1.1.4'
N N 0.0061 0.0033 'International Tables Vol C Tables 4.2.6.8 and 6.1.1.4'
O O 0.0106 0.0060 'International Tables Vol C Tables 4.2.6.8 and 6.1.1.4'
Co Co 0.3494 0.9721 'International Tables Vol C Tables 4.2.6.8 and 6.1.1.4'
Cl Cl 0.1484 0.1585 'International Tables Vol C Tables 4.2.6.8 and 6.1.1.4'

loop_
_geom_angle_atom_site_label_1
_geom_angle_atom_site_label_2
_geom_angle_atom_site_label_3
_geom_angle
N1 C1 C2 111.0(3)
N1 C1 H1 124.5
C2 C1 H1 124.5
C3 C2 C1 107.1(3)
C3 C2 H2 126.5
C1 C2 H2 126.5
C2 C3 C4 107.0(3)
C2 C3 H3 126.5
C4 C3 H3 126.5
C5 C4 N1 123.7(3)
C5 C4 C3 127.7(3)
N1 C4 C3 108.5(3)
C4 C5 C6 124.5(3)
C4 C5 C10 117.0(3)
C6 C5 C10 118.4(3)
C5 C6 N2 123.4(2)
C5 C6 C7 128.2(3)
N2 C6 C7 108.1(2)
C8 C7 C6 107.2(3)
C8 C7 H7 126.4
C6 C7 H7 126.4
C7 C8 C9 106.5(3)
C7 C8 H8 126.7
C9 C8 H8 126.7
N2 C9 C8 111.1(3)
N2 C9 H9 124.4
C8 C9 H9 124.4
C14 C10 C11 117.8(3)
C14 C10 C5 120.6(3)
C11 C10 C5 121.6(3)
C12 C11 C10 119.0(3)
C12 C11 H11 120.5
C10 C11 H11 120.5
N3 C12 C11 124.3(3)
N3 C12 H12 117.9
C11 C12 H12 117.9
N3 C13 C14 123.4(4)
N3 C13 H13 118.3
C14 C13 H13 118.3
C10 C14 C13 119.1(3)
C10 C14 H14 120.4
C13 C14 H14 120.4
N4 C15 C16 110.8(3)
N4 C15 H15 124.6
C16 C15 H15 124.6
C17 C16 C15 106.6(3)
C17 C16 H16 126.7
C15 C16 H16 126.7
C16 C17 C18 107.2(3)
C16 C17 H17 126.4
C18 C17 H17 126.4
C19 C18 N4 122.9(3)
C19 C18 C17 128.6(3)
N4 C18 C17 108.3(3)
C18 C19 C20 124.4(3)
C18 C19 C24 117.9(3)
C20 C19 C24 117.7(3)
N5 C20 C19 124.0(2)
N5 C20 C21 108.0(3)
C19 C20 C21 127.8(3)
C22 C21 C20 107.5(3)
C22 C21 H21 126.3
C20 C21 H21 126.3
C21 C22 C23 106.7(3)
C21 C22 H22 126.6
C23 C22 H22 126.6
N5 C23 C22 110.5(3)
N5 C23 H23 124.8
C22 C23 H23 124.8
C28 C24 C25 116.8(3)
C28 C24 C19 120.0(3)
C25 C24 C19 123.2(3)
C24 C25 C26 119.0(4)
C24 C25 H25 120.5
C26 C25 H25 120.5
N6 C26 C25 125.0(4)
N6 C26 H26 117.5
C25 C26 H26 117.5
N6 C27 C28 124.5(4)
N6 C27 H27 117.7
C28 C27 H27 117.7
C24 C28 C27 119.3(4)
C24 C28 H28 120.3
C27 C28 H28 120.3
N7 C29 C30 124.0(3)
N7 C29 H29 118.0
C30 C29 H29 118.0
C31 C30 C29 118.4(3)
C31 C30 H30 120.8
C29 C30 H30 120.8
C30 C31 C32 118.5(3)
C30 C31 C34 120.1(3)
C32 C31 C34 121.4(3)
C31 C32 C33 118.5(3)
C31 C32 H32 120.7
C33 C32 H32 120.7
N7 C33 C32 123.8(3)
N7 C33 H33 118.1
C32 C33 H33 118.1
O1 C34 C35 126.4(2)
O1 C34 C31 115.3(2)
C35 C34 C31 118.3(2)
C36 C35 C34 124.6(3)
C36 C35 H35 117.7
C34 C35 H35 117.7
O2 C36 C35 124.7(3)
O2 C36 C37 114.7(2)
C35 C36 C37 120.6(2)
C41 C37 C38 117.4(3)
C41 C37 C36 122.8(3)
C38 C37 C36 119.7(3)
C39 C38 C37 119.2(3)
C39 C38 H38 120.4
C37 C38 H38 120.4
N8 C39 C38 124.0(3)
N8 C39 H39 118.0
C38 C39 H39 118.0
N8 C40 C41 124.2(3)
N8 C40 H40 117.9
C41 C40 H40 117.9
C37 C41 C40 118.9(3)
C37 C41 H41 120.5
C40 C41 H41 120.5
C1 N1 C4 106.5(2)
C1 N1 Co1 126.4(2)
C4 N1 Co1 124.59(19)
C9 N2 C6 107.0(2)
C9 N2 Co1 126.34(19)
C6 N2 Co1 126.48(18)
C12 N3 C13 116.5(3)
C15 N4 C18 107.1(2)
C15 N4 Co1 126.2(2)
C18 N4 Co1 125.84(19)
C23 N5 C20 107.3(2)
C23 N5 Co1 126.6(2)
C20 N5 Co1 125.74(19)
C27 N6 C26 115.2(3)
C29 N7 C33 116.8(3)
C40 N8 C39 116.2(3)
C34 O1 Co1 123.22(17)
C36 O2 Co1 124.82(17)
N5 Co1 N2 90.39(10)
N5 Co1 O2 85.81(9)
N2 Co1 O2 175.46(9)
N5 Co1 O1 177.60(9)
N2 Co1 O1 88.70(9)
O2 Co1 O1 95.19(8)
N5 Co1 N4 91.73(10)
N2 Co1 N4 91.30(10)
O2 Co1 N4 86.34(9)
O1 Co1 N4 90.51(9)
N5 Co1 N1 94.36(10)
N2 Co1 N1 91.43(10)
O2 Co1 N1 91.33(9)
O1 Co1 N1 83.44(9)
N4 Co1 N1 173.31(10)
Cl3 C42 Cl2 111.6(3)
Cl3 C42 Cl1 112.3(4)
Cl2 C42 Cl1 106.7(3)
Cl3 C42 H42 108.7
Cl2 C42 H42 108.7
Cl1 C42 H42 108.7
H3A O3 H3B 120(3)
Cl5 C43 Cl4 98.3(12)
Cl5 C43 Cl6 97.7(12)
Cl4 C43 Cl6 96.4(12)
Cl5 C43 H43 119.8
Cl4 C43 H43 119.8
Cl6 C43 H43 119.8
C45 C44 H44A 109.5
C45 C44 H44B 109.5
H44A C44 H44B 109.5
C45 C44 H44C 109.5
H44A C44 H44C 109.5
H44B C44 H44C 109.5
C44 C45 C46 104.8(10)
C44 C45 H45A 110.8
C46 C45 H45A 110.8
C44 C45 H45B 110.8
C46 C45 H45B 110.8
H45A C45 H45B 108.9
C45 C46 H46A 106.3
C45 C46 H46B 106.3
H46A C46 H46B 106.4
H48A C48 H48B 109.5
H48A C48 H48C 109.5
H48B C48 H48C 109.5

loop_
_geom_bond_atom_site_label_1
_geom_bond_atom_site_label_2
_geom_bond_distance
C1 N1 1.337(4)
C1 C2 1.407(5)
C1 H1 0.9300
C2 C3 1.363(4)
C2 H2 0.9300
C3 C4 1.421(4)
C3 H3 0.9300
C4 C5 1.391(4)
C4 N1 1.397(4)
C5 C6 1.391(4)
C5 C10 1.497(4)
C6 N2 1.392(3)
C6 C7 1.421(4)
C7 C8 1.372(4)
C7 H7 0.9300
C8 C9 1.405(4)
C8 H8 0.9300
C9 N2 1.335(4)
C9 H9 0.9300
C10 C14 1.378(5)
C10 C11 1.383(4)
C11 C12 1.377(5)
C11 H11 0.9300
C12 N3 1.326(5)
C12 H12 0.9300
C13 N3 1.337(5)
C13 C14 1.388(5)
C13 H13 0.9300
C14 H14 0.9300
C15 N4 1.334(4)
C15 C16 1.416(4)
C15 H15 0.9300
C16 C17 1.367(4)
C16 H16 0.9300
C17 C18 1.422(4)
C17 H17 0.9300
C18 C19 1.392(4)
C18 N4 1.393(4)
C19 C20 1.397(4)
C19 C24 1.493(4)
C20 N5 1.392(4)
C20 C21 1.422(4)
C21 C22 1.365(5)
C21 H21 0.9300
C22 C23 1.417(4)
C22 H22 0.9300
C23 N5 1.339(4)
C23 H23 0.9300
C24 C28 1.374(5)
C24 C25 1.376(5)
C25 C26 1.381(5)
C25 H25 0.9300
C26 N6 1.320(5)
C26 H26 0.9300
C27 N6 1.318(6)
C27 C28 1.386(5)
C27 H27 0.9300
C28 H28 0.9300
C29 N7 1.329(5)
C29 C30 1.389(4)
C29 H29 0.9300
C30 C31 1.382(4)
C30 H30 0.9300
C31 C32 1.385(4)
C31 C34 1.490(3)
C32 C33 1.385(4)
C32 H32 0.9300
C33 N7 1.334(5)
C33 H33 0.9300
C34 O1 1.278(3)
C34 C35 1.393(4)
C35 C36 1.390(4)
C35 H35 0.9300
C36 O2 1.275(3)
C36 C37 1.498(4)
C37 C41 1.382(4)
C37 C38 1.383(4)
C38 C39 1.382(4)
C38 H38 0.9300
C39 N8 1.332(4)
C39 H39 0.9300
C40 N8 1.325(4)
C40 C41 1.388(4)
C40 H40 0.9300
C41 H41 0.9300
N1 Co1 1.930(2)
N2 Co1 1.908(2)
N4 Co1 1.923(2)
N5 Co1 1.905(2)
O1 Co1 1.9120(18)
O2 Co1 1.9116(19)
C42 Cl3 1.726(7)
C42 Cl2 1.755(5)
C42 Cl1 1.757(6)
C42 H42 0.9800
O3 H3A 0.863(17)
O3 H3B 0.861(17)
C43 Cl5 1.696(19)
C43 Cl4 1.729(19)
C43 Cl6 1.734(19)
C43 H43 0.9800
C44 C45 1.518(12)
C44 H44A 0.9600
C44 H44B 0.9600
C44 H44C 0.9600
C45 C46 1.560(12)
C45 H45A 0.9700
C45 H45B 0.9700
C46 H46A 0.9700
C46 H46B 0.9700
C48 H48A 0.9600
C48 H48B 0.9600
C48 H48C 0.9600
